data_2231127
loop_
_publ_author_name
'Wang, Chen-Yi'

_publ_section_title
;
 Dichlorido[2-({[3-(cyclohexylazaniumyl)propyl]imino}methyl)-5-methoxyphenolate]zinc
;
_journal_coeditor_code HB5943
_journal_issue 8
_journal_name_full 'Acta Crystallographica Section E'
_journal_page_first m1085
_journal_page_last m1086
_journal_paper_doi 10.1107/S1600536811027085
_journal_volume 67
_journal_year 2011
_chemical_formula_iupac '[Zn Cl2 (C17 H26 N2 O2)]'
_chemical_formula_moiety 'C17 H26 Cl2 N2 O2 Zn'
_chemical_formula_sum 'C17 H26 Cl2 N2 O2 Zn'
_chemical_formula_weight 426.67
_chemical_name_systematic
;
Dichlorido[2-({[3-(cyclohexylazaniumyl)propyl]imino}methyl)-5-
methoxyphenolate]zinc
;
_space_group_IT_number 15
_symmetry_cell_setting monoclinic
_symmetry_space_group_name_Hall '-C 2yc'
_symmetry_space_group_name_H-M 'C 1 2/c 1'
_atom_sites_solution_hydrogens geom
_atom_sites_solution_primary direct
_atom_sites_solution_secondary difmap
_audit_creation_method SHELXL-97
_cell_angle_alpha 90.00
_cell_angle_beta 91.4350(10)
_cell_angle_gamma 90.00
_cell_formula_units_Z 8
_cell_length_a 25.118(2)
_cell_length_b 10.5430(10)
_cell_length_c 14.992(2)
_cell_measurement_reflns_used 3616
_cell_measurement_temperature 298(2)
_cell_measurement_theta_max 26.9
_cell_measurement_theta_min 2.5
_cell_volume 3968.9(7)
_computing_cell_refinement 'SAINT (Bruker, 1998)'
_computing_data_collection 'SMART (Bruker, 1998)'
_computing_data_reduction 'SAINT (Bruker, 1998)'
_computing_molecular_graphics 'SHELXTL (Sheldrick, 2008)'
_computing_publication_material 'SHELXTL (Sheldrick, 2008)'
_computing_structure_refinement 'SHELXL97 (Sheldrick, 2008)'
_computing_structure_solution 'SHELXS97 (Sheldrick, 2008)'
_diffrn_ambient_temperature 298(2)
_diffrn_measured_fraction_theta_full 0.997
_diffrn_measured_fraction_theta_max 0.997
_diffrn_measurement_device_type 'Bruker SMART CCD'
_diffrn_measurement_method \w
_diffrn_radiation_monochromator graphite
_diffrn_radiation_source 'fine-focus sealed tube'
_diffrn_radiation_type MoK\a
_diffrn_radiation_wavelength 0.71073
_diffrn_reflns_av_R_equivalents 0.0210
_diffrn_reflns_av_sigmaI/netI 0.0259
_diffrn_reflns_limit_h_max 30
_diffrn_reflns_limit_h_min -31
_diffrn_reflns_limit_k_max 13
_diffrn_reflns_limit_k_min -8
_diffrn_reflns_limit_l_max 18
_diffrn_reflns_limit_l_min -18
_diffrn_reflns_number 10824
_diffrn_reflns_theta_full 26.50
_diffrn_reflns_theta_max 26.50
_diffrn_reflns_theta_min 2.10
_diffrn_standards_number 0
_exptl_absorpt_coefficient_mu 1.518
_exptl_absorpt_correction_T_max 0.667
_exptl_absorpt_correction_T_min 0.634
_exptl_absorpt_correction_type multi-scan
_exptl_absorpt_process_details '(SADABS; Sheldrick, 1996)'
_exptl_crystal_colour colorless
_exptl_crystal_density_diffrn 1.428
_exptl_crystal_density_method 'not measured'
_exptl_crystal_description block
_exptl_crystal_F_000 1776
_exptl_crystal_size_max 0.33
_exptl_crystal_size_mid 0.30
_exptl_crystal_size_min 0.29
_refine_diff_density_max 0.214
_refine_diff_density_min -0.285
_refine_ls_extinction_method none
_refine_ls_goodness_of_fit_ref 1.033
_refine_ls_hydrogen_treatment constr
_refine_ls_matrix_type full
_refine_ls_number_parameters 218
_refine_ls_number_reflns 4104
_refine_ls_number_restraints 0
_refine_ls_restrained_S_all 1.033
_refine_ls_R_factor_all 0.0432
_refine_ls_R_factor_gt 0.0285
_refine_ls_shift/su_max_lt 0.001
_refine_ls_shift/su_mean 0.000
_refine_ls_structure_factor_coef Fsqd
_refine_ls_weighting_details 'calc w=1/[\s^2^(Fo^2^)+(0.0333P)^2^+1.6888P] where P=(Fo^2^+2Fc^2^)/3'
_refine_ls_weighting_scheme calc
_refine_ls_wR_factor_gt 0.0676
_refine_ls_wR_factor_ref 0.0751
_reflns_number_gt 3101
_reflns_number_total 4104
_reflns_threshold_expression I>2\s(I)
_cod_data_source_file hb5943.cif
_cod_data_source_block I
_cod_original_sg_symbol_H-M 'C 2/c'
_cod_database_code 2231127
_cod_database_fobs_code 2231127

loop_
_symmetry_equiv_pos_as_xyz
'x, y, z'
'-x, y, -z+1/2'
'x+1/2, y+1/2, z'
'-x+1/2, y+1/2, -z+1/2'
'-x, -y, -z'
'x, -y, z-1/2'
'-x+1/2, -y+1/2, -z'
'x+1/2, -y+1/2, z-1/2'

loop_
_atom_site_type_symbol
_atom_site_label
_atom_site_fract_x
_atom_site_fract_y
_atom_site_fract_z
_atom_site_U_iso_or_equiv
_atom_site_adp_type
_atom_site_calc_flag
_atom_site_refinement_flags
_atom_site_occupancy
_atom_site_symmetry_multiplicity
Zn Zn1 0.159066(10) 0.50173(2) 0.107303(15) 0.04105(9) Uani d . 1 1
Cl Cl1 0.08297(2) 0.50677(5) 0.18660(4) 0.04897(14) Uani d . 1 1
Cl Cl2 0.19579(3) 0.68984(6) 0.08640(4) 0.06432(18) Uani d . 1 1
N N1 0.20745(6) 0.36504(17) 0.15451(10) 0.0402(4) Uani d . 1 1
N N2 0.11696(6) 0.38198(15) 0.37490(10) 0.0352(4) Uani d . 1 1
H H2A 0.0999 0.4227 0.3298 0.042 Uiso calc R 1 1
H H2B 0.1262 0.4405 0.4162 0.042 Uiso calc R 1 1
O O1 0.14586(6) 0.42308(13) -0.00928(8) 0.0435(3) Uani d . 1 1
O O2 0.12094(6) 0.07054(15) -0.20497(11) 0.0587(4) Uani d . 1 1
C C1 0.15368(7) 0.30174(18) -0.02645(12) 0.0344(4) Uani d . 1 1
C C2 0.13357(7) 0.25212(19) -0.10742(13) 0.0381(5) Uani d . 1 1
H H2 0.1160 0.3056 -0.1477 0.046 Uiso calc R 1 1
C C3 0.13941(8) 0.1257(2) -0.12835(14) 0.0429(5) Uani d . 1 1
C C4 0.16610(10) 0.0448(2) -0.06927(17) 0.0562(6) Uani d . 1 1
H H4 0.1695 -0.0409 -0.0826 0.067 Uiso calc R 1 1
C C5 0.18707(9) 0.0919(2) 0.00792(16) 0.0553(6) Uani d . 1 1
H H5 0.2055 0.0371 0.0462 0.066 Uiso calc R 1 1
C C6 0.18229(8) 0.2201(2) 0.03293(13) 0.0399(5) Uani d . 1 1
C C7 0.09238(12) 0.1469(3) -0.26836(17) 0.0747(8) Uani d . 1 1
H H7A 0.0606 0.1786 -0.2421 0.112 Uiso calc R 1 1
H H7B 0.0831 0.0968 -0.3199 0.112 Uiso calc R 1 1
H H7C 0.1143 0.2169 -0.2858 0.112 Uiso calc R 1 1
C C8 0.20912(8) 0.2578(2) 0.11472(14) 0.0443(5) Uani d . 1 1
H H8 0.2304 0.1963 0.1422 0.053 Uiso calc R 1 1
C C9 0.23994(8) 0.3838(2) 0.23653(13) 0.0476(5) Uani d . 1 1
H H9A 0.2670 0.4472 0.2260 0.057 Uiso calc R 1 1
H H9B 0.2577 0.3050 0.2525 0.057 Uiso calc R 1 1
C C10 0.20563(8) 0.4261(2) 0.31269(13) 0.0431(5) Uani d . 1 1
H H10A 0.1861 0.5017 0.2948 0.052 Uiso calc R 1 1
H H10B 0.2284 0.4479 0.3636 0.052 Uiso calc R 1 1
C C11 0.16647(8) 0.3247(2) 0.34013(14) 0.0416(5) Uani d . 1 1
H H11A 0.1576 0.2716 0.2891 0.050 Uiso calc R 1 1
H H11B 0.1829 0.2715 0.3858 0.050 Uiso calc R 1 1
C C12 0.07854(7) 0.29055(19) 0.41592(13) 0.0377(4) Uani d . 1 1
H H12 0.0977 0.2403 0.4615 0.045 Uiso calc R 1 1
C C13 0.05542(8) 0.2016(2) 0.34577(15) 0.0494(5) Uani d . 1 1
H H13A 0.0838 0.1523 0.3201 0.059 Uiso calc R 1 1
H H13B 0.0383 0.2506 0.2983 0.059 Uiso calc R 1 1
C C14 0.01487(10) 0.1127(2) 0.38684(19) 0.0663(7) Uani d . 1 1
H H14A -0.0010 0.0598 0.3404 0.080 Uiso calc R 1 1
H H14B 0.0329 0.0575 0.4297 0.080 Uiso calc R 1 1
C C15 -0.02850(9) 0.1850(2) 0.43294(18) 0.0616(7) Uani d . 1 1
H H15A -0.0520 0.1258 0.4619 0.074 Uiso calc R 1 1
H H15B -0.0494 0.2324 0.3890 0.074 Uiso calc R 1 1
C C16 -0.00489(9) 0.2753(3) 0.50150(17) 0.0676(8) Uani d . 1 1
H H16A 0.0127 0.2271 0.5488 0.081 Uiso calc R 1 1
H H16B -0.0332 0.3243 0.5276 0.081 Uiso calc R 1 1
C C17 0.03513(8) 0.3651(2) 0.46006(15) 0.0511(6) Uani d . 1 1
H H17A 0.0171 0.4186 0.4162 0.061 Uiso calc R 1 1
H H17B 0.0507 0.4194 0.5060 0.061 Uiso calc R 1 1

loop_
_atom_site_aniso_label
_atom_site_aniso_U_11
_atom_site_aniso_U_22
_atom_site_aniso_U_33
_atom_site_aniso_U_12
_atom_site_aniso_U_13
_atom_site_aniso_U_23
Zn1 0.04827(15) 0.04339(15) 0.03132(13) 0.00342(11) -0.00238(10) -0.00043(10)
Cl1 0.0447(3) 0.0621(4) 0.0400(3) 0.0052(3) -0.0005(2) 0.0051(3)
Cl2 0.0750(4) 0.0583(4) 0.0596(4) -0.0202(3) 0.0004(3) -0.0009(3)
N1 0.0339(9) 0.0555(11) 0.0311(9) 0.0034(8) 0.0014(7) 0.0037(8)
N2 0.0375(9) 0.0386(9) 0.0292(8) -0.0036(7) -0.0023(7) -0.0006(7)
O1 0.0626(9) 0.0365(8) 0.0311(7) 0.0094(7) -0.0061(6) -0.0007(6)
O2 0.0749(11) 0.0453(9) 0.0555(10) -0.0138(8) -0.0046(8) -0.0102(8)
C1 0.0317(10) 0.0370(11) 0.0348(10) 0.0020(8) 0.0068(8) 0.0028(8)
C2 0.0362(10) 0.0412(11) 0.0371(11) -0.0016(9) 0.0029(8) 0.0010(9)
C3 0.0406(11) 0.0427(12) 0.0456(12) -0.0061(10) 0.0064(9) -0.0047(10)
C4 0.0659(15) 0.0373(12) 0.0655(16) 0.0064(11) -0.0001(13) -0.0046(12)
C5 0.0576(14) 0.0468(14) 0.0611(15) 0.0142(11) -0.0058(12) 0.0048(12)
C6 0.0345(10) 0.0442(12) 0.0411(11) 0.0065(9) 0.0006(9) 0.0017(9)
C7 0.098(2) 0.0668(17) 0.0577(16) -0.0215(16) -0.0208(15) -0.0052(14)
C8 0.0368(11) 0.0531(14) 0.0432(12) 0.0113(10) 0.0016(9) 0.0088(11)
C9 0.0319(11) 0.0718(16) 0.0389(11) -0.0018(10) -0.0018(9) 0.0049(11)
C10 0.0385(11) 0.0552(13) 0.0353(11) -0.0071(10) -0.0018(9) -0.0021(10)
C11 0.0406(11) 0.0445(12) 0.0401(11) 0.0029(9) 0.0071(9) -0.0012(9)
C12 0.0353(10) 0.0423(11) 0.0354(10) -0.0025(9) -0.0010(8) 0.0064(9)
C13 0.0473(12) 0.0404(12) 0.0607(14) -0.0069(10) 0.0071(11) -0.0095(11)
C14 0.0581(15) 0.0444(14) 0.097(2) -0.0137(12) 0.0108(14) 0.0005(14)
C15 0.0444(13) 0.0591(15) 0.0817(18) -0.0114(12) 0.0087(12) 0.0103(14)
C16 0.0505(14) 0.089(2) 0.0642(16) -0.0095(13) 0.0186(12) -0.0027(14)
C17 0.0425(12) 0.0611(15) 0.0501(13) -0.0067(11) 0.0076(10) -0.0128(11)

loop_
_atom_type_symbol
_atom_type_description
_atom_type_scat_dispersion_real
_atom_type_scat_dispersion_imag
_atom_type_scat_source
C C 0.0033 0.0016 'International Tables Vol C Tables 4.2.6.8 and 6.1.1.4'
H H 0.0000 0.0000 'International Tables Vol C Tables 4.2.6.8 and 6.1.1.4'
N N 0.0061 0.0033 'International Tables Vol C Tables 4.2.6.8 and 6.1.1.4'
O O 0.0106 0.0060 'International Tables Vol C Tables 4.2.6.8 and 6.1.1.4'
Zn Zn 0.2839 1.4301 'International Tables Vol C Tables 4.2.6.8 and 6.1.1.4'
Cl Cl 0.1484 0.1585 'International Tables Vol C Tables 4.2.6.8 and 6.1.1.4'

loop_
_geom_angle_atom_site_label_1
_geom_angle_atom_site_label_2
_geom_angle_atom_site_label_3
_geom_angle
O1 Zn1 N1 95.66(6)
O1 Zn1 Cl2 108.39(5)
N1 Zn1 Cl2 116.33(5)
O1 Zn1 Cl1 110.54(5)
N1 Zn1 Cl1 110.01(5)
Cl2 Zn1 Cl1 114.29(3)
C8 N1 C9 118.95(18)
C8 N1 Zn1 119.85(14)
C9 N1 Zn1 121.17(14)
C11 N2 C12 115.66(16)
C11 N2 H2A 108.4
C12 N2 H2A 108.4
C11 N2 H2B 108.4
C12 N2 H2B 108.4
H2A N2 H2B 107.4
C1 O1 Zn1 124.22(12)
C3 O2 C7 118.51(18)
O1 C1 C2 118.52(17)
O1 C1 C6 122.71(17)
C2 C1 C6 118.77(18)
C3 C2 C1 121.28(19)
C3 C2 H2 119.4
C1 C2 H2 119.4
O2 C3 C2 124.8(2)
O2 C3 C4 115.2(2)
C2 C3 C4 120.1(2)
C5 C4 C3 119.4(2)
C5 C4 H4 120.3
C3 C4 H4 120.3
C4 C5 C6 123.1(2)
C4 C5 H5 118.5
C6 C5 H5 118.5
C5 C6 C1 117.37(19)
C5 C6 C8 116.79(19)
C1 C6 C8 125.77(19)
O2 C7 H7A 109.5
O2 C7 H7B 109.5
H7A C7 H7B 109.5
O2 C7 H7C 109.5
H7A C7 H7C 109.5
H7B C7 H7C 109.5
N1 C8 C6 128.39(19)
N1 C8 H8 115.8
C6 C8 H8 115.8
N1 C9 C10 110.81(16)
N1 C9 H9A 109.5
C10 C9 H9A 109.5
N1 C9 H9B 109.5
C10 C9 H9B 109.5
H9A C9 H9B 108.1
C9 C10 C11 112.44(18)
C9 C10 H10A 109.1
C11 C10 H10A 109.1
C9 C10 H10B 109.1
C11 C10 H10B 109.1
H10A C10 H10B 107.8
N2 C11 C10 111.25(17)
N2 C11 H11A 109.4
C10 C11 H11A 109.4
N2 C11 H11B 109.4
C10 C11 H11B 109.4
H11A C11 H11B 108.0
N2 C12 C17 108.84(17)
N2 C12 C13 110.56(16)
C17 C12 C13 110.99(16)
N2 C12 H12 108.8
C17 C12 H12 108.8
C13 C12 H12 108.8
C12 C13 C14 110.40(19)
C12 C13 H13A 109.6
C14 C13 H13A 109.6
C12 C13 H13B 109.6
C14 C13 H13B 109.6
H13A C13 H13B 108.1
C15 C14 C13 111.7(2)
C15 C14 H14A 109.3
C13 C14 H14A 109.3
C15 C14 H14B 109.3
C13 C14 H14B 109.3
H14A C14 H14B 107.9
C14 C15 C16 110.7(2)
C14 C15 H15A 109.5
C16 C15 H15A 109.5
C14 C15 H15B 109.5
C16 C15 H15B 109.5
H15A C15 H15B 108.1
C15 C16 C17 111.4(2)
C15 C16 H16A 109.3
C17 C16 H16A 109.3
C15 C16 H16B 109.3
C17 C16 H16B 109.3
H16A C16 H16B 108.0
C12 C17 C16 110.3(2)
C12 C17 H17A 109.6
C16 C17 H17A 109.6
C12 C17 H17B 109.6
C16 C17 H17B 109.6
H17A C17 H17B 108.1

loop_
_geom_bond_atom_site_label_1
_geom_bond_atom_site_label_2
_geom_bond_distance
_geom_bond_publ_flag
Zn1 O1 1.9554(13) y
Zn1 N1 2.0029(17) y
Zn1 Cl2 2.2129(8) y
Zn1 Cl1 2.2767(7) y
N1 C8 1.279(3) ?
N1 C9 1.472(2) ?
N2 C11 1.488(2) ?
N2 C12 1.506(2) ?
N2 H2A 0.9000 ?
N2 H2B 0.9000 ?
O1 C1 1.320(2) ?
O2 C3 1.359(2) ?
O2 C7 1.426(3) ?
C1 C2 1.404(3) ?
C1 C6 1.421(3) ?
C2 C3 1.378(3) ?
C2 H2 0.9300 ?
C3 C4 1.390(3) ?
C4 C5 1.354(3) ?
C4 H4 0.9300 ?
C5 C6 1.408(3) ?
C5 H5 0.9300 ?
C6 C8 1.440(3) ?
C7 H7A 0.9600 ?
C7 H7B 0.9600 ?
C7 H7C 0.9600 ?
C8 H8 0.9300 ?
C9 C10 1.515(3) ?
C9 H9A 0.9700 ?
C9 H9B 0.9700 ?
C10 C11 1.516(3) ?
C10 H10A 0.9700 ?
C10 H10B 0.9700 ?
C11 H11A 0.9700 ?
C11 H11B 0.9700 ?
C12 C17 1.510(3) ?
C12 C13 1.514(3) ?
C12 H12 0.9800 ?
C13 C14 1.526(3) ?
C13 H13A 0.9700 ?
C13 H13B 0.9700 ?
C14 C15 1.511(3) ?
C14 H14A 0.9700 ?
C14 H14B 0.9700 ?
C15 C16 1.511(3) ?
C15 H15A 0.9700 ?
C15 H15B 0.9700 ?
C16 C17 1.525(3) ?
C16 H16A 0.9700 ?
C16 H16B 0.9700 ?
C17 H17A 0.9700 ?
C17 H17B 0.9700 ?

loop_
_geom_hbond_atom_site_label_D
_geom_hbond_atom_site_label_H
_geom_hbond_atom_site_label_A
_geom_hbond_site_symmetry_A
_geom_hbond_distance_DH
_geom_hbond_distance_HA
_geom_hbond_distance_DA
_geom_hbond_angle_DHA
N2 H2A Cl1 . 0.90 2.35 3.2106(17) 160
N2 H2B O1 6_566 0.90 1.88 2.776(2) 173
